data_7133582
loop_
_publ_author_name
'Thalakottukara, Dolly David'
'Gandhi, Thirumanavelan'

_publ_section_title
;
 Engaging vinylene carbonate in ruthenium-catalyzed regioselective C-4
 methylenation and C-8 formylmethylation of isoquinolinones.
;
_journal_issue 75
_journal_name_full 'Chemical communications (Cambridge, England)'
_journal_page_first 10358
_journal_page_last 10361
_journal_paper_doi 10.1039/d4cc03466j
_journal_volume 60
_journal_year 2024
_chemical_formula_moiety 'C35 H30 N2 O2'
_chemical_formula_sum 'C35 H30 N2 O2'
_chemical_formula_weight 510.61
_space_group_crystal_system triclinic
_space_group_IT_number 2
_space_group_name_Hall '-P 1'
_space_group_name_H-M_alt 'P -1'
_atom_sites_solution_hydrogens geom
_atom_sites_solution_primary dual
_audit_creation_date 2023-12-28
_audit_creation_method
;
Olex2 1.5-alpha
(compiled 2023.11.24 svn.r209d9fb2 for OlexSys, GUI svn.r6869)
;
_audit_update_record
;
2024-04-27 deposited with the CCDC.	2024-08-21 downloaded from the CCDC.
;
_cell_angle_alpha 66.245(2)
_cell_angle_beta 74.285(2)
_cell_angle_gamma 70.005(2)
_cell_formula_units_Z 2
_cell_length_a 10.4851(5)
_cell_length_b 11.5807(5)
_cell_length_c 13.2811(7)
_cell_measurement_reflns_used 2634
_cell_measurement_temperature 298
_cell_measurement_theta_max 20.85
_cell_measurement_theta_min 2.48
_cell_volume 1370.34(12)
_computing_cell_refinement 'SAINT V8.40B (?, 2016)'
_computing_data_reduction 'SAINT V8.40B (?, 2016)'
_computing_molecular_graphics 'Olex2 1.5-alpha (Dolomanov et al., 2009)'
_computing_publication_material 'Olex2 1.5-alpha (Dolomanov et al., 2009)'
_computing_structure_refinement 'XL  (Sheldrick, 2008)'
_computing_structure_solution 'SHELXT 2018/2 (Sheldrick, 2018)'
_diffrn_ambient_temperature 298
_diffrn_measured_fraction_theta_full 1.000
_diffrn_measured_fraction_theta_max 1.000
_diffrn_measurement_device_type 'Bruker APEX-IV Photon II'
_diffrn_measurement_method '\f and \w scans'
_diffrn_radiation_type MoK\a
_diffrn_radiation_wavelength 0.71073
_diffrn_reflns_av_R_equivalents 0.1295
_diffrn_reflns_av_unetI/netI 0.0866
_diffrn_reflns_Laue_measured_fraction_full 1.000
_diffrn_reflns_Laue_measured_fraction_max 1.000
_diffrn_reflns_limit_h_max 13
_diffrn_reflns_limit_h_min -13
_diffrn_reflns_limit_k_max 14
_diffrn_reflns_limit_k_min -14
_diffrn_reflns_limit_l_max 16
_diffrn_reflns_limit_l_min -16
_diffrn_reflns_number 42356
_diffrn_reflns_point_group_measured_fraction_full 1.000
_diffrn_reflns_point_group_measured_fraction_max 1.000
_diffrn_reflns_theta_full 25.242
_diffrn_reflns_theta_max 26.730
_diffrn_reflns_theta_min 1.992
_diffrn_source_current 1.4
_diffrn_source_power 0.07
_diffrn_source_voltage 50.0
_diffrn_standards_number 0
_exptl_absorpt_coefficient_mu 0.077
_exptl_absorpt_correction_T_max 0.7455
_exptl_absorpt_correction_T_min 0.5668
_exptl_absorpt_correction_type multi-scan
_exptl_absorpt_process_details
;
SADABS-2016/2 (Bruker,2016/2) was used for absorption correction.
wR2(int) was 0.1001 before and 0.0737 after correction.
The Ratio of minimum to maximum transmission is 0.7603.
The \l/2 correction factor is Not present.
;
_exptl_crystal_colour 'metallic light colourless'
_exptl_crystal_colour_lustre metallic
_exptl_crystal_colour_modifier light
_exptl_crystal_colour_primary colourless
_exptl_crystal_density_diffrn 1.237
_exptl_crystal_description block
_exptl_crystal_F_000 540
_exptl_crystal_size_max 0.135
_exptl_crystal_size_mid 0.08
_exptl_crystal_size_min 0.022
_refine_diff_density_max 0.347
_refine_diff_density_min -0.285
_refine_diff_density_rms 0.043
_refine_ls_extinction_coef 0.017(3)
_refine_ls_extinction_expression Fc^*^=kFc[1+0.001xFc^2^\l^3^/sin(2\q)]^-1/4^
_refine_ls_extinction_method 'SHELXL-2019/1 (Sheldrick 2019)'
_refine_ls_goodness_of_fit_ref 1.019
_refine_ls_hydrogen_treatment constr
_refine_ls_matrix_type full
_refine_ls_number_parameters 395
_refine_ls_number_reflns 5817
_refine_ls_number_restraints 78
_refine_ls_restrained_S_all 1.016
_refine_ls_R_factor_all 0.1771
_refine_ls_R_factor_gt 0.0691
_refine_ls_shift/su_max 0.001
_refine_ls_shift/su_mean 0.000
_refine_ls_structure_factor_coef Fsqd
_refine_ls_weighting_details 'w=1/[\s^2^(Fo^2^)+(0.0981P)^2^+0.2278P] where P=(Fo^2^+2Fc^2^)/3'
_refine_ls_weighting_scheme calc
_refine_ls_wR_factor_gt 0.1716
_refine_ls_wR_factor_ref 0.2278
_reflns_Friedel_coverage 0.000
_reflns_number_gt 2495
_reflns_number_total 5817
_reflns_threshold_expression 'I > 2\s(I)'
_cod_data_source_file d4cc03466j2.cif
_cod_data_source_block mo_vs_ext_n_phen_ethyldimer_4_
_cod_depositor_comments 'Adding full bibliography for 7133581--7133582.cif.'
_cod_database_code 7133582
_shelx_shelxl_version_number 2019/1
_shelx_space_group_comment
;
The symmetry employed for this shelxl refinement is uniquely defined
by the following loop, which should always be used as a source of
symmetry information in preference to the above space-group names.
They are only intended as comments.
;
_olex2_refinement_description
;
1. Fixed Uiso
 At 1.2 times of:
  All C(H) groups, All C(H,H) groups
 At 1.5 times of:
  All C(H,H,H) groups
2. Restrained distances
 C1-C2 \\sim C1A-C2
 with sigma of 0.02
 C1-C35 \\sim C1A-C35A
 with sigma of 0.02
 C2-C35 \\sim C2-C35A
 with sigma of 0.04
 C14-C15 \\sim C14-C15A
 with sigma of 0.02
 C15-C16 \\sim C15A-C16A
 with sigma of 0.02
 C14-C16 \\sim C14-C16A
 with sigma of 0.04
3. Uiso/Uaniso restraints and constraints
C1 \\sim C16 \\sim C35 \\sim C15: within 2A with sigma of 0.0001 and sigma for
terminal atoms of 0.0002 within 2A
C1A \\sim C15A \\sim C16A \\sim C35A: within 2A with sigma of 0.0001 and sigma
for terminal atoms of 0.0002 within 2A
Uanis(C1) \\sim Ueq, Uanis(C16) \\sim Ueq, Uanis(C35) \\sim Ueq, Uanis(C15)
\\sim Ueq: with sigma of 0.0001 and sigma for terminal atoms of 0.0002
Uanis(C1A) \\sim Ueq, Uanis(C15A) \\sim Ueq, Uanis(C16A) \\sim Ueq, Uanis(C35A)
\\sim Ueq: with sigma of 0.0001 and sigma for terminal atoms of 0.0002
4. Others
 Sof(C1A)=Sof(H1AA)=Sof(H1AB)=Sof(C35A)=Sof(H35D)=Sof(H35E)=Sof(H35F)=1-FVAR(1)
 Sof(C1)=Sof(H1A)=Sof(H1B)=Sof(C35)=Sof(H35A)=Sof(H35B)=Sof(H35C)=FVAR(1)
 Sof(C15A)=Sof(H15C)=Sof(H15D)=Sof(C16A)=Sof(H16D)=Sof(H16E)=Sof(H16F)=1-FVAR(2)
 Sof(C15)=Sof(H15A)=Sof(H15B)=Sof(C16)=Sof(H16A)=Sof(H16B)=Sof(H16C)=FVAR(2)
5.a Secondary CH2 refined with riding coordinates:
 C1(H1A,H1B), C8(H8A,H8B), C15(H15A,H15B), C1A(H1AA,H1AB), C15A(H15C,H15D)
5.b Aromatic/amide H refined with riding coordinates:
 C3(H3), C4(H4), C6(H6), C10(H10), C12(H12), C13(H13), C19(H19), C20(H20),
 C21(H21), C22(H22), C26(H26), C27(H27), C28(H28), C29(H29), C31(H31), C32(H32),
  C33(H33), C34(H34)
5.c Idealised Me refined as rotating group:
 C16(H16A,H16B,H16C), C35(H35A,H35B,H35C), C35A(H35D,H35E,H35F), C16A(H16D,
 H16E,H16F)
;
_olex2_exptl_crystal_mounting_method 'Nylon loop used'
_olex2_submission_special_instructions 'No special instructions were received'

loop_
_space_group_symop_operation_xyz
'x, y, z'
'-x, -y, -z'

loop_
_atom_site_label
_atom_site_type_symbol
_atom_site_fract_x
_atom_site_fract_y
_atom_site_fract_z
_atom_site_U_iso_or_equiv
_atom_site_adp_type
_atom_site_occupancy
_atom_site_site_symmetry_order
_atom_site_calc_flag
_atom_site_refinement_flags_posn
_atom_site_refinement_flags_adp
_atom_site_refinement_flags_occupancy
_atom_site_disorder_assembly
_atom_site_disorder_group
O1 O 0.2708(2) 0.9439(2) 0.4767(2) 0.0782(8) Uani 1 1 d . . . . .
O2 O 1.0828(2) 0.3752(2) 0.8027(2) 0.0792(8) Uani 1 1 d . . . . .
N1 N 0.4862(3) 0.8389(2) 0.4160(2) 0.0558(7) Uani 1 1 d . . . . .
N2 N 0.8906(2) 0.5086(2) 0.7258(2) 0.0524(7) Uani 1 1 d . . . . .
C1 C 0.5510(12) 1.2745(11) 0.0165(8) 0.1190(16) Uani 0.513(10) 1 d D U P A 1
H1A H 0.475760 1.285931 -0.018941 0.143 Uiso 0.513(10) 1 calc R U P A 1
H1B H 0.533740 1.354784 0.030795 0.143 Uiso 0.513(10) 1 calc R U P A 1
C2 C 0.5368(4) 1.1679(4) 0.1300(4) 0.0903(13) Uani 1 1 d D . . . .
C3 C 0.5423(5) 1.0516(5) 0.1216(4) 0.1020(14) Uani 1 1 d . . . . .
H3 H 0.557543 1.045264 0.051517 0.122 Uiso 1 1 calc R U . . .
C4 C 0.5259(4) 0.9444(4) 0.2148(3) 0.0845(12) Uani 1 1 d . . . . .
H4 H 0.531922 0.866436 0.206816 0.101 Uiso 1 1 calc R U . . .
C5 C 0.5009(3) 0.9516(3) 0.3185(3) 0.0592(9) Uani 1 1 d . . . . .
C6 C 0.5932(3) 0.7248(3) 0.4285(3) 0.0558(8) Uani 1 1 d . . . . .
H6 H 0.669723 0.725992 0.373105 0.067 Uiso 1 1 calc R U . . .
C7 C 0.5928(3) 0.6140(3) 0.5152(3) 0.0521(8) Uani 1 1 d . . . . .
C8 C 0.7107(3) 0.4945(3) 0.5194(3) 0.0584(9) Uani 1 1 d . . . . .
H8A H 0.763506 0.507470 0.445267 0.070 Uiso 1 1 calc R U . . .
H8B H 0.673495 0.420967 0.538564 0.070 Uiso 1 1 calc R U . . .
C9 C 0.8079(3) 0.4580(3) 0.5998(2) 0.0493(8) Uani 1 1 d . . . . .
C10 C 0.8013(3) 0.5380(3) 0.6524(3) 0.0538(8) Uani 1 1 d . . . . .
H10 H 0.733877 0.617056 0.639309 0.065 Uiso 1 1 calc R U . . .
C11 C 0.8751(3) 0.6040(3) 0.7753(3) 0.0523(8) Uani 1 1 d . . . . .
C12 C 0.8708(3) 0.5657(3) 0.8891(3) 0.0629(9) Uani 1 1 d . . . . .
H12 H 0.877177 0.478864 0.934084 0.075 Uiso 1 1 calc R U . . .
C13 C 0.8570(4) 0.6576(4) 0.9344(3) 0.0714(10) Uani 1 1 d . . . . .
H13 H 0.855823 0.631543 1.010567 0.086 Uiso 1 1 calc R U . . .
C14 C 0.8448(4) 0.7867(4) 0.8707(3) 0.0723(10) Uani 1 1 d D . . . .
C15 C 0.786(4) 0.875(3) 0.943(3) 0.1430(18) Uani 0.184(7) 1 d D U P B 1
H15A H 0.686177 0.904401 0.951472 0.172 Uiso 0.184(7) 1 calc R U P B 1
H15B H 0.813568 0.830371 1.016333 0.172 Uiso 0.184(7) 1 calc R U P B 1
C16 C 0.847(3) 0.980(3) 0.879(3) 0.1430(18) Uani 0.184(7) 1 d D U P B 1
H16A H 0.786657 1.047170 0.828399 0.214 Uiso 0.184(7) 1 calc R U P B 1
H16B H 0.932940 0.948858 0.836948 0.214 Uiso 0.184(7) 1 calc R U P B 1
H16C H 0.862012 1.015577 0.927214 0.214 Uiso 0.184(7) 1 calc R U P B 1
C17 C 0.3665(3) 0.8447(3) 0.4917(3) 0.0554(8) Uani 1 1 d . . . . .
C18 C 0.3630(3) 0.7254(3) 0.5881(3) 0.0500(8) Uani 1 1 d . . . . .
C19 C 0.2441(3) 0.7244(4) 0.6676(3) 0.0644(9) Uani 1 1 d . . . . .
H19 H 0.171213 0.799391 0.658892 0.077 Uiso 1 1 calc R U . . .
C20 C 0.2339(4) 0.6146(4) 0.7578(3) 0.0770(11) Uani 1 1 d . . . . .
H20 H 0.154323 0.614296 0.810037 0.092 Uiso 1 1 calc R U . . .
C21 C 0.3436(4) 0.5030(4) 0.7710(3) 0.0789(11) Uani 1 1 d . . . . .
H21 H 0.336846 0.428295 0.832738 0.095 Uiso 1 1 calc R U . . .
C22 C 0.4614(4) 0.5012(3) 0.6945(3) 0.0641(9) Uani 1 1 d . . . . .
H22 H 0.533861 0.425867 0.704870 0.077 Uiso 1 1 calc R U . . .
C23 C 0.4729(3) 0.6124(3) 0.6008(3) 0.0504(8) Uani 1 1 d . . . . .
C24 C 0.9974(3) 0.3953(3) 0.7459(3) 0.0572(9) Uani 1 1 d . . . . .
C25 C 1.0015(3) 0.3027(3) 0.6951(3) 0.0526(8) Uani 1 1 d . . . . .
C26 C 1.0997(3) 0.1819(3) 0.7199(3) 0.0655(10) Uani 1 1 d . . . . .
H26 H 1.157645 0.160439 0.770375 0.079 Uiso 1 1 calc R U . . .
C27 C 1.1110(4) 0.0947(3) 0.6701(3) 0.0731(10) Uani 1 1 d . . . . .
H27 H 1.178257 0.015500 0.685048 0.088 Uiso 1 1 calc R U . . .
C28 C 1.0221(4) 0.1254(3) 0.5978(3) 0.0734(10) Uani 1 1 d . . . . .
H28 H 1.029208 0.065835 0.564766 0.088 Uiso 1 1 calc R U . . .
C29 C 0.9236(4) 0.2422(3) 0.5739(3) 0.0648(9) Uani 1 1 d . . . . .
H29 H 0.864717 0.260874 0.524870 0.078 Uiso 1 1 calc R U . . .
C30 C 0.9101(3) 0.3338(3) 0.6222(2) 0.0497(8) Uani 1 1 d . . . . .
C31 C 0.8471(4) 0.8237(3) 0.7581(3) 0.0714(10) Uani 1 1 d . . . . .
H31 H 0.837748 0.911082 0.713648 0.086 Uiso 1 1 calc R U . . .
C32 C 0.8632(3) 0.7322(3) 0.7103(3) 0.0582(9) Uani 1 1 d . . . . .
H32 H 0.865935 0.757991 0.633878 0.070 Uiso 1 1 calc R U . . .
C33 C 0.4946(4) 1.0678(4) 0.3282(3) 0.0743(11) Uani 1 1 d . . . . .
H33 H 0.478161 1.074524 0.398267 0.089 Uiso 1 1 calc R U . . .
C34 C 0.5126(4) 1.1730(4) 0.2349(4) 0.0823(12) Uani 1 1 d . . . . .
H34 H 0.508352 1.250424 0.242966 0.099 Uiso 1 1 calc R U . . .
C35 C 0.6672(11) 1.2684(11) -0.0623(10) 0.1190(16) Uani 0.513(10) 1 d D U P A 1
H35A H 0.667727 1.354803 -0.114006 0.179 Uiso 0.513(10) 1 calc R U P A 1
H35B H 0.667663 1.214311 -0.101494 0.179 Uiso 0.513(10) 1 calc R U P A 1
H35C H 0.747184 1.231671 -0.026380 0.179 Uiso 0.513(10) 1 calc R U P A 1
C1A C 0.5481(14) 1.3026(11) 0.0402(10) 0.1278(16) Uani 0.487(10) 1 d D U P A 2
H1AA H 0.493110 1.323640 -0.016063 0.153 Uiso 0.487(10) 1 calc R U P A 2
H1AB H 0.509202 1.368975 0.075006 0.153 Uiso 0.487(10) 1 calc R U P A 2
C35A C 0.6731(12) 1.3080(11) -0.0087(12) 0.1279(16) Uani 0.487(10) 1 d D U P A 2
H35D H 0.670228 1.375483 -0.080604 0.192 Uiso 0.487(10) 1 calc R U P A 2
H35E H 0.724684 1.225407 -0.017304 0.192 Uiso 0.487(10) 1 calc R U P A 2
H35F H 0.716128 1.327155 0.035825 0.192 Uiso 0.487(10) 1 calc R U P A 2
C15A C 0.8336(8) 0.8861(7) 0.9219(7) 0.1122(13) Uani 0.816(7) 1 d D U P B 2
H15C H 0.797199 0.972915 0.871215 0.135 Uiso 0.816(7) 1 calc R U P B 2
H15D H 0.768088 0.872088 0.990202 0.135 Uiso 0.816(7) 1 calc R U P B 2
C16A C 0.9587(6) 0.8818(6) 0.9462(5) 0.1122(13) Uani 0.816(7) 1 d D U P B 2
H16D H 1.023378 0.898983 0.878722 0.168 Uiso 0.816(7) 1 calc R U P B 2
H16E H 0.995008 0.796812 0.997422 0.168 Uiso 0.816(7) 1 calc R U P B 2
H16F H 0.942704 0.946851 0.978921 0.168 Uiso 0.816(7) 1 calc R U P B 2

loop_
_atom_site_aniso_label
_atom_site_aniso_U_11
_atom_site_aniso_U_22
_atom_site_aniso_U_33
_atom_site_aniso_U_23
_atom_site_aniso_U_13
_atom_site_aniso_U_12
O1 0.0630(16) 0.0644(16) 0.0828(18) -0.0224(14) -0.0092(13) 0.0070(13)
O2 0.0721(17) 0.0714(16) 0.101(2) -0.0279(14) -0.0471(15) -0.0027(13)
N1 0.0517(17) 0.0517(17) 0.0572(18) -0.0166(14) -0.0126(14) -0.0048(14)
N2 0.0472(16) 0.0508(16) 0.0630(17) -0.0202(13) -0.0227(13) -0.0057(13)
C1 0.1190(16) 0.1190(16) 0.1190(16) -0.0408(6) -0.0184(3) -0.0314(4)
C2 0.093(3) 0.077(3) 0.069(3) 0.007(2) -0.015(2) -0.020(2)
C3 0.131(4) 0.094(3) 0.060(3) -0.016(3) -0.013(3) -0.019(3)
C4 0.107(3) 0.077(3) 0.064(3) -0.023(2) -0.012(2) -0.021(2)
C5 0.052(2) 0.061(2) 0.058(2) -0.0158(18) -0.0147(17) -0.0080(17)
C6 0.0443(19) 0.067(2) 0.055(2) -0.0246(19) -0.0099(16) -0.0070(17)
C7 0.048(2) 0.056(2) 0.056(2) -0.0235(18) -0.0197(17) -0.0041(16)
C8 0.055(2) 0.060(2) 0.065(2) -0.0283(17) -0.0212(17) -0.0021(17)
C9 0.0436(18) 0.0497(19) 0.0527(19) -0.0180(16) -0.0132(15) -0.0051(15)
C10 0.0482(19) 0.0526(19) 0.061(2) -0.0207(17) -0.0224(16) -0.0022(15)
C11 0.0487(19) 0.056(2) 0.056(2) -0.0212(18) -0.0162(16) -0.0101(16)
C12 0.064(2) 0.068(2) 0.056(2) -0.0172(18) -0.0135(17) -0.0193(18)
C13 0.071(3) 0.088(3) 0.059(2) -0.034(2) -0.0123(19) -0.014(2)
C14 0.076(3) 0.073(3) 0.082(3) -0.045(2) -0.026(2) -0.004(2)
C15 0.1430(18) 0.1430(18) 0.1430(18) -0.0490(6) -0.0221(3) -0.0378(5)
C16 0.1430(18) 0.1430(18) 0.1430(18) -0.0490(6) -0.0221(3) -0.0378(5)
C17 0.050(2) 0.055(2) 0.061(2) -0.0253(19) -0.0139(18) -0.0041(18)
C18 0.0429(19) 0.056(2) 0.057(2) -0.0260(17) -0.0115(16) -0.0080(16)
C19 0.051(2) 0.072(2) 0.068(2) -0.027(2) -0.0106(19) -0.0101(18)
C20 0.057(2) 0.094(3) 0.073(3) -0.023(2) -0.003(2) -0.024(2)
C21 0.072(3) 0.076(3) 0.073(3) -0.005(2) -0.016(2) -0.023(2)
C22 0.056(2) 0.062(2) 0.070(2) -0.015(2) -0.020(2) -0.0106(18)
C23 0.0457(19) 0.056(2) 0.055(2) -0.0192(17) -0.0172(16) -0.0114(16)
C24 0.049(2) 0.057(2) 0.060(2) -0.0099(17) -0.0214(17) -0.0105(17)
C25 0.0431(18) 0.0514(19) 0.061(2) -0.0181(16) -0.0102(16) -0.0093(15)
C26 0.053(2) 0.056(2) 0.077(3) -0.0133(19) -0.0209(18) -0.0058(18)
C27 0.060(2) 0.052(2) 0.093(3) -0.026(2) -0.014(2) 0.0044(18)
C28 0.070(2) 0.063(2) 0.086(3) -0.037(2) -0.013(2) -0.002(2)
C29 0.062(2) 0.060(2) 0.073(2) -0.0303(19) -0.0185(18) -0.0018(18)
C30 0.0416(18) 0.0494(19) 0.0551(19) -0.0183(16) -0.0092(15) -0.0066(15)
C31 0.077(3) 0.059(2) 0.085(3) -0.027(2) -0.027(2) -0.0123(19)
C32 0.065(2) 0.054(2) 0.056(2) -0.0133(18) -0.0202(17) -0.0151(17)
C33 0.091(3) 0.068(3) 0.066(2) -0.015(2) -0.026(2) -0.022(2)
C34 0.088(3) 0.065(3) 0.086(3) -0.010(2) -0.022(2) -0.023(2)
C35 0.1190(16) 0.1190(16) 0.1190(16) -0.0408(6) -0.0184(3) -0.0314(4)
C1A 0.1278(16) 0.1278(16) 0.1278(16) -0.0438(6) -0.0198(3) -0.0338(4)
C35A 0.1279(16) 0.1279(16) 0.1279(16) -0.0438(6) -0.0198(3) -0.0338(5)
C15A 0.1122(13) 0.1122(13) 0.1122(13) -0.0385(4) -0.0174(2) -0.0297(3)
C16A 0.1123(13) 0.1122(13) 0.1122(13) -0.0385(5) -0.0174(2) -0.0297(4)

loop_
_atom_type_symbol
_atom_type_description
_atom_type_scat_dispersion_real
_atom_type_scat_dispersion_imag
_atom_type_scat_source
C C 0.0033 0.0016 'International Tables Vol C Tables 4.2.6.8 and 6.1.1.4'
H H 0.0000 0.0000 'International Tables Vol C Tables 4.2.6.8 and 6.1.1.4'
N N 0.0061 0.0033 'International Tables Vol C Tables 4.2.6.8 and 6.1.1.4'
O O 0.0106 0.0060 'International Tables Vol C Tables 4.2.6.8 and 6.1.1.4'

loop_
_geom_angle_atom_site_label_1
_geom_angle_atom_site_label_2
_geom_angle_atom_site_label_3
_geom_angle
_geom_angle_site_symmetry_1
_geom_angle_site_symmetry_3
_geom_angle_publ_flag
C6 N1 C5 118.1(3) . . ?
C17 N1 C5 119.8(3) . . ?
C17 N1 C6 122.0(3) . . ?
C10 N2 C11 118.2(2) . . ?
C24 N2 C10 121.6(2) . . ?
C24 N2 C11 120.1(2) . . ?
H1A C1 H1B 106.5 . . ?
C2 C1 H1A 106.4 . . ?
C2 C1 H1B 106.4 . . ?
C35 C1 H1A 106.4 . . ?
C35 C1 H1B 106.4 . . ?
C35 C1 C2 123.7(10) . . ?
C3 C2 C1 112.3(6) . . ?
C3 C2 C1A 131.9(6) . . ?
C34 C2 C1 130.4(6) . . ?
C34 C2 C3 117.2(4) . . ?
C34 C2 C1A 110.9(6) . . ?
C2 C3 H3 119.3 . . ?
C2 C3 C4 121.5(4) . . ?
C4 C3 H3 119.3 . . ?
C3 C4 H4 119.7 . . ?
C5 C4 C3 120.6(4) . . ?
C5 C4 H4 119.7 . . ?
C4 C5 N1 120.6(3) . . ?
C4 C5 C33 118.6(3) . . ?
C33 C5 N1 120.8(3) . . ?
N1 C6 H6 118.0 . . ?
C7 C6 N1 124.1(3) . . ?
C7 C6 H6 118.0 . . ?
C6 C7 C8 120.3(3) . . ?
C6 C7 C23 117.7(3) . . ?
C23 C7 C8 121.9(3) . . ?
C7 C8 H8A 108.2 . . ?
C7 C8 H8B 108.2 . . ?
C7 C8 C9 116.4(2) . . ?
H8A C8 H8B 107.3 . . ?
C9 C8 H8A 108.2 . . ?
C9 C8 H8B 108.2 . . ?
C10 C9 C8 121.8(3) . . ?
C10 C9 C30 118.4(3) . . ?
C30 C9 C8 119.8(3) . . ?
N2 C10 H10 118.3 . . ?
C9 C10 N2 123.4(3) . . ?
C9 C10 H10 118.3 . . ?
C12 C11 N2 120.0(3) . . ?
C32 C11 N2 120.0(3) . . ?
C32 C11 C12 120.0(3) . . ?
C11 C12 H12 120.5 . . ?
C13 C12 C11 119.1(3) . . ?
C13 C12 H12 120.5 . . ?
C12 C13 H13 119.1 . . ?
C14 C13 C12 121.9(3) . . ?
C14 C13 H13 119.1 . . ?
C13 C14 C15 111.3(13) . . ?
C13 C14 C31 118.4(3) . . ?
C13 C14 C15A 121.1(4) . . ?
C31 C14 C15 127.4(16) . . ?
C31 C14 C15A 120.5(5) . . ?
C14 C15 H15A 111.6 . . ?
C14 C15 H15B 111.6 . . ?
H15A C15 H15B 109.4 . . ?
C16 C15 C14 100.9(18) . . ?
C16 C15 H15A 111.6 . . ?
C16 C15 H15B 111.6 . . ?
C15 C16 H16A 109.5 . . ?
C15 C16 H16B 109.5 . . ?
C15 C16 H16C 109.5 . . ?
H16A C16 H16B 109.5 . . ?
H16A C16 H16C 109.5 . . ?
H16B C16 H16C 109.5 . . ?
O1 C17 N1 121.2(3) . . ?
O1 C17 C18 123.5(3) . . ?
N1 C17 C18 115.3(3) . . ?
C19 C18 C17 118.2(3) . . ?
C19 C18 C23 119.8(3) . . ?
C23 C18 C17 121.9(3) . . ?
C18 C19 H19 119.7 . . ?
C20 C19 C18 120.7(3) . . ?
C20 C19 H19 119.7 . . ?
C19 C20 H20 120.3 . . ?
C19 C20 C21 119.5(4) . . ?
C21 C20 H20 120.3 . . ?
C20 C21 H21 119.5 . . ?
C22 C21 C20 121.1(4) . . ?
C22 C21 H21 119.5 . . ?
C21 C22 H22 119.9 . . ?
C21 C22 C23 120.2(3) . . ?
C23 C22 H22 119.9 . . ?
C18 C23 C7 118.9(3) . . ?
C22 C23 C7 122.4(3) . . ?
C22 C23 C18 118.7(3) . . ?
O2 C24 N2 121.4(3) . . ?
O2 C24 C25 122.7(3) . . ?
N2 C24 C25 115.9(3) . . ?
C26 C25 C24 118.6(3) . . ?
C26 C25 C30 120.2(3) . . ?
C30 C25 C24 121.3(3) . . ?
C25 C26 H26 119.8 . . ?
C27 C26 C25 120.4(3) . . ?
C27 C26 H26 119.8 . . ?
C26 C27 H27 120.2 . . ?
C26 C27 C28 119.6(3) . . ?
C28 C27 H27 120.2 . . ?
C27 C28 H28 119.5 . . ?
C29 C28 C27 121.0(3) . . ?
C29 C28 H28 119.5 . . ?
C28 C29 H29 119.5 . . ?
C28 C29 C30 120.9(3) . . ?
C30 C29 H29 119.5 . . ?
C25 C30 C9 119.1(3) . . ?
C29 C30 C9 123.0(3) . . ?
C29 C30 C25 117.9(3) . . ?
C14 C31 H31 119.6 . . ?
C14 C31 C32 120.7(3) . . ?
C32 C31 H31 119.6 . . ?
C11 C32 C31 119.9(3) . . ?
C11 C32 H32 120.1 . . ?
C31 C32 H32 120.1 . . ?
C5 C33 H33 119.9 . . ?
C34 C33 C5 120.2(4) . . ?
C34 C33 H33 119.9 . . ?
C2 C34 H34 119.0 . . ?
C33 C34 C2 122.0(4) . . ?
C33 C34 H34 119.0 . . ?
C1 C35 H35A 109.5 . . ?
C1 C35 H35B 109.5 . . ?
C1 C35 H35C 109.5 . . ?
H35A C35 H35B 109.5 . . ?
H35A C35 H35C 109.5 . . ?
H35B C35 H35C 109.5 . . ?
C2 C1A H1AA 108.6 . . ?
C2 C1A H1AB 108.6 . . ?
H1AA C1A H1AB 107.6 . . ?
C35A C1A C2 114.7(10) . . ?
C35A C1A H1AA 108.6 . . ?
C35A C1A H1AB 108.6 . . ?
C1A C35A H35D 109.5 . . ?
C1A C35A H35E 109.5 . . ?
C1A C35A H35F 109.5 . . ?
H35D C35A H35E 109.5 . . ?
H35D C35A H35F 109.5 . . ?
H35E C35A H35F 109.5 . . ?
C14 C15A H15C 108.6 . . ?
C14 C15A H15D 108.6 . . ?
H15C C15A H15D 107.6 . . ?
C16A C15A C14 114.7(6) . . ?
C16A C15A H15C 108.6 . . ?
C16A C15A H15D 108.6 . . ?
C15A C16A H16D 109.5 . . ?
C15A C16A H16E 109.5 . . ?
C15A C16A H16F 109.5 . . ?
H16D C16A H16E 109.5 . . ?
H16D C16A H16F 109.5 . . ?
H16E C16A H16F 109.5 . . ?

loop_
_geom_bond_atom_site_label_1
_geom_bond_atom_site_label_2
_geom_bond_distance
_geom_bond_site_symmetry_2
_geom_bond_publ_flag
O1 C17 1.225(3) . ?
O2 C24 1.228(4) . ?
N1 C5 1.439(4) . ?
N1 C6 1.394(4) . ?
N1 C17 1.380(4) . ?
N2 C10 1.397(4) . ?
N2 C11 1.444(4) . ?
N2 C24 1.386(4) . ?
C1 H1A 0.9700 . ?
C1 H1B 0.9700 . ?
C1 C2 1.525(10) . ?
C1 C35 1.377(11) . ?
C2 C3 1.376(6) . ?
C2 C34 1.369(5) . ?
C2 C1A 1.556(11) . ?
C3 H3 0.9300 . ?
C3 C4 1.376(6) . ?
C4 H4 0.9300 . ?
C4 C5 1.362(5) . ?
C5 C33 1.380(5) . ?
C6 H6 0.9300 . ?
C6 C7 1.335(4) . ?
C7 C8 1.500(4) . ?
C7 C23 1.449(4) . ?
C8 H8A 0.9700 . ?
C8 H8B 0.9700 . ?
C8 C9 1.513(4) . ?
C9 C10 1.342(4) . ?
C9 C30 1.442(4) . ?
C10 H10 0.9300 . ?
C11 C12 1.385(4) . ?
C11 C32 1.365(4) . ?
C12 H12 0.9300 . ?
C12 C13 1.371(4) . ?
C13 H13 0.9300 . ?
C13 C14 1.370(5) . ?
C14 C15 1.547(18) . ?
C14 C31 1.375(5) . ?
C14 C15A 1.515(6) . ?
C15 H15A 0.9700 . ?
C15 H15B 0.9700 . ?
C15 C16 1.42(2) . ?
C16 H16A 0.9600 . ?
C16 H16B 0.9600 . ?
C16 H16C 0.9600 . ?
C17 C18 1.461(4) . ?
C18 C19 1.399(4) . ?
C18 C23 1.402(4) . ?
C19 H19 0.9300 . ?
C19 C20 1.364(5) . ?
C20 H20 0.9300 . ?
C20 C21 1.390(5) . ?
C21 H21 0.9300 . ?
C21 C22 1.371(5) . ?
C22 H22 0.9300 . ?
C22 C23 1.398(4) . ?
C24 C25 1.464(4) . ?
C25 C26 1.398(4) . ?
C25 C30 1.403(4) . ?
C26 H26 0.9300 . ?
C26 C27 1.372(4) . ?
C27 H27 0.9300 . ?
C27 C28 1.379(5) . ?
C28 H28 0.9300 . ?
C28 C29 1.369(4) . ?
C29 H29 0.9300 . ?
C29 C30 1.398(4) . ?
C31 H31 0.9300 . ?
C31 C32 1.385(4) . ?
C32 H32 0.9300 . ?
C33 H33 0.9300 . ?
C33 C34 1.367(5) . ?
C34 H34 0.9300 . ?
C35 H35A 0.9600 . ?
C35 H35B 0.9600 . ?
C35 H35C 0.9600 . ?
C1A H1AA 0.9700 . ?
C1A H1AB 0.9700 . ?
C1A C35A 1.306(12) . ?
C35A H35D 0.9600 . ?
C35A H35E 0.9600 . ?
C35A H35F 0.9600 . ?
C15A H15C 0.9700 . ?
C15A H15D 0.9700 . ?
C15A C16A 1.415(8) . ?
C16A H16D 0.9600 . ?
C16A H16E 0.9600 . ?
C16A H16F 0.9600 . ?

loop_
_geom_torsion_atom_site_label_1
_geom_torsion_atom_site_label_2
_geom_torsion_atom_site_label_3
_geom_torsion_atom_site_label_4
_geom_torsion
_geom_torsion_site_symmetry_1
_geom_torsion_site_symmetry_2
_geom_torsion_site_symmetry_3
_geom_torsion_site_symmetry_4
_geom_torsion_publ_flag
O1 C17 C18 C19 -0.1(4) . . . . ?
O1 C17 C18 C23 178.1(3) . . . . ?
O2 C24 C25 C26 5.5(5) . . . . ?
O2 C24 C25 C30 -174.0(3) . . . . ?
N1 C5 C33 C34 178.1(3) . . . . ?
N1 C6 C7 C8 177.7(3) . . . . ?
N1 C6 C7 C23 0.5(4) . . . . ?
N1 C17 C18 C19 -179.5(3) . . . . ?
N1 C17 C18 C23 -1.4(4) . . . . ?
N2 C11 C12 C13 179.5(3) . . . . ?
N2 C11 C32 C31 179.4(3) . . . . ?
N2 C24 C25 C26 -174.7(3) . . . . ?
N2 C24 C25 C30 5.8(4) . . . . ?
C1 C2 C3 C4 -177.3(6) . . . . ?
C1 C2 C34 C33 175.9(7) . . . . ?
C2 C3 C4 C5 1.3(7) . . . . ?
C3 C2 C34 C33 0.0(7) . . . . ?
C3 C2 C1A C35A -77.5(13) . . . . ?
C3 C4 C5 N1 -178.8(4) . . . . ?
C3 C4 C5 C33 -1.1(6) . . . . ?
C4 C5 C33 C34 0.4(5) . . . . ?
C5 N1 C6 C7 179.6(3) . . . . ?
C5 N1 C17 O1 1.1(4) . . . . ?
C5 N1 C17 C18 -179.4(3) . . . . ?
C5 C33 C34 C2 0.2(6) . . . . ?
C6 N1 C5 C4 56.3(4) . . . . ?
C6 N1 C5 C33 -121.5(3) . . . . ?
C6 N1 C17 O1 -176.6(3) . . . . ?
C6 N1 C17 C18 2.9(4) . . . . ?
C6 C7 C8 C9 106.2(3) . . . . ?
C6 C7 C23 C18 1.0(4) . . . . ?
C6 C7 C23 C22 179.4(3) . . . . ?
C7 C8 C9 C10 -9.5(5) . . . . ?
C7 C8 C9 C30 170.0(3) . . . . ?
C8 C7 C23 C18 -176.1(3) . . . . ?
C8 C7 C23 C22 2.3(4) . . . . ?
C8 C9 C10 N2 -178.9(3) . . . . ?
C8 C9 C30 C25 178.6(3) . . . . ?
C8 C9 C30 C29 -1.0(5) . . . . ?
C10 N2 C11 C12 131.5(3) . . . . ?
C10 N2 C11 C32 -47.9(4) . . . . ?
C10 N2 C24 O2 173.5(3) . . . . ?
C10 N2 C24 C25 -6.3(4) . . . . ?
C10 C9 C30 C25 -1.9(4) . . . . ?
C10 C9 C30 C29 178.5(3) . . . . ?
C11 N2 C10 C9 178.6(3) . . . . ?
C11 N2 C24 O2 -2.2(5) . . . . ?
C11 N2 C24 C25 178.0(3) . . . . ?
C11 C12 C13 C14 1.2(5) . . . . ?
C12 C11 C32 C31 0.1(5) . . . . ?
C12 C13 C14 C15 162.0(18) . . . . ?
C12 C13 C14 C31 -0.2(6) . . . . ?
C12 C13 C14 C15A -178.3(4) . . . . ?
C13 C14 C15 C16 151(2) . . . . ?
C13 C14 C31 C32 -0.9(5) . . . . ?
C13 C14 C15A C16A 76.2(7) . . . . ?
C14 C31 C32 C11 0.9(5) . . . . ?
C15 C14 C31 C32 -159.8(18) . . . . ?
C17 N1 C5 C4 -121.5(4) . . . . ?
C17 N1 C5 C33 60.7(4) . . . . ?
C17 N1 C6 C7 -2.7(5) . . . . ?
C17 C18 C19 C20 178.3(3) . . . . ?
C17 C18 C23 C7 -0.6(4) . . . . ?
C17 C18 C23 C22 -179.1(3) . . . . ?
C18 C19 C20 C21 0.5(5) . . . . ?
C19 C18 C23 C7 177.6(3) . . . . ?
C19 C18 C23 C22 -0.9(4) . . . . ?
C19 C20 C21 C22 -0.4(6) . . . . ?
C20 C21 C22 C23 -0.4(5) . . . . ?
C21 C22 C23 C7 -177.4(3) . . . . ?
C21 C22 C23 C18 1.0(5) . . . . ?
C23 C7 C8 C9 -76.7(4) . . . . ?
C23 C18 C19 C20 0.1(5) . . . . ?
C24 N2 C10 C9 2.8(5) . . . . ?
C24 N2 C11 C12 -52.6(4) . . . . ?
C24 N2 C11 C32 128.0(3) . . . . ?
C24 C25 C26 C27 -177.0(3) . . . . ?
C24 C25 C30 C9 -1.8(4) . . . . ?
C24 C25 C30 C29 177.8(3) . . . . ?
C25 C26 C27 C28 -1.9(5) . . . . ?
C26 C25 C30 C9 178.7(3) . . . . ?
C26 C25 C30 C29 -1.7(5) . . . . ?
C26 C27 C28 C29 0.7(6) . . . . ?
C27 C28 C29 C30 0.0(6) . . . . ?
C28 C29 C30 C9 -179.9(3) . . . . ?
C28 C29 C30 C25 0.5(5) . . . . ?
C30 C9 C10 N2 1.6(5) . . . . ?
C30 C25 C26 C27 2.4(5) . . . . ?
C31 C14 C15 C16 -49(4) . . . . ?
C31 C14 C15A C16A -101.8(7) . . . . ?
C32 C11 C12 C13 -1.1(5) . . . . ?
C34 C2 C3 C4 -0.7(7) . . . . ?
C34 C2 C1A C35A 104.8(11) . . . . ?
C35 C1 C2 C3 -64.0(12) . . . . ?
C35 C1 C2 C34 119.9(10) . . . . ?
C1A C2 C3 C4 -178.3(8) . . . . ?
C1A C2 C34 C33 178.1(6) . . . . ?
C15A C14 C31 C32 177.3(4) . . . . ?
